data_4509964
loop_
_publ_author_name
'Dai, Ming'
'Su, Xin-Ran'
'Wang, Xiao'
'Wu, Bing'
'Ren, Zhi-Gang'
'Zhou, Xuan'
'Lang, Jian-Ping'

_publ_section_title
;
 Three Zinc(II) Coordination Polymers Based on
 Tetrakis(4-pyridyl)cyclobutane and Naphthalenedicarboxylate Linkers:
 Solvothermal Syntheses, Structures, and Photocatalytic Properties
;
_journal_issue 1
_journal_name_full 'Crystal Growth &amp; Design'
_journal_page_first 240
_journal_paper_doi 10.1021/cg4014416
_journal_volume 14
_journal_year 2014
_chemical_absolute_configuration unk
_chemical_formula_moiety 'C24 H16 N2 O4 Zn'
_chemical_formula_sum 'C24 H16 N2 O4 Zn'
_chemical_formula_weight 461.78
_chemical_name_systematic
; 
 ? 
;
_space_group_IT_number 178
_symmetry_cell_setting hexagonal
_symmetry_space_group_name_Hall 'P 61 2 (0 0 5)'
_symmetry_space_group_name_H-M 'P 61 2 2'
_atom_sites_solution_hydrogens geom
_atom_sites_solution_primary direct
_atom_sites_solution_secondary difmap
_cell_angle_alpha 90.00
_cell_angle_beta 90.00
_cell_angle_gamma 120.00
_cell_formula_units_Z 12
_cell_length_a 18.615(3)
_cell_length_b 18.615(3)
_cell_length_c 29.464(6)
_cell_measurement_reflns_used 8315
_cell_measurement_temperature 298(2)
_cell_measurement_theta_max 73.7180
_cell_measurement_theta_min 4.0600
_cell_volume 8842(3)
_computing_cell_refinement 'CrysAlisPro, Agilent Technologies, Version 1.171.36.28 '
_computing_data_collection 'CrysAlisPro, Agilent Technologies, Version 1.171.36.28 '
_computing_data_reduction 'CrysAlisPro, Agilent Technologies, Version 1.171.36.28 '
_computing_molecular_graphics 'SHELXL-97 (Sheldrick, 1997)'
_computing_publication_material 'SHELXL-97 (Sheldrick, 1997)'
_computing_structure_refinement 'SHELXL-97 (Sheldrick, 1997)'
_computing_structure_solution 'SHELXS-97 (Sheldrick, 1990)'
_diffrn_ambient_temperature 298(2)
_diffrn_detector_area_resol_mean 10.4692
_diffrn_measured_fraction_theta_full 0.989
_diffrn_measured_fraction_theta_max 0.989
_diffrn_measurement_device_type 'Xcalibur, Atlas, Gemini'
_diffrn_measurement_method \w
_diffrn_radiation_monochromator graphite
_diffrn_radiation_source 'Enhance (Cu) X-ray Source'
_diffrn_radiation_type CuK\a
_diffrn_radiation_wavelength 1.54178
_diffrn_reflns_av_R_equivalents 0.0331
_diffrn_reflns_av_sigmaI/netI 0.0288
_diffrn_reflns_limit_h_max 22
_diffrn_reflns_limit_h_min -22
_diffrn_reflns_limit_k_max 22
_diffrn_reflns_limit_k_min -20
_diffrn_reflns_limit_l_max 20
_diffrn_reflns_limit_l_min -35
_diffrn_reflns_number 20695
_diffrn_reflns_theta_full 73.93
_diffrn_reflns_theta_max 73.93
_diffrn_reflns_theta_min 3.12
_diffrn_standards_decay_% 0
_diffrn_standards_interval_count 0
_diffrn_standards_interval_time 0
_diffrn_standards_number 0
_exptl_absorpt_coefficient_mu 1.360
_exptl_absorpt_correction_T_max 0.8220
_exptl_absorpt_correction_T_min 0.6858
_exptl_absorpt_correction_type multi-scan
_exptl_crystal_colour Yellow
_exptl_crystal_density_diffrn 1.041
_exptl_crystal_density_method 'not measured'
_exptl_crystal_description Block
_exptl_crystal_F_000 2832
_exptl_crystal_size_max 0.30
_exptl_crystal_size_mid 0.18
_exptl_crystal_size_min 0.15
_refine_diff_density_max 0.672
_refine_diff_density_min -0.340
_refine_diff_density_rms 0.058
_refine_ls_abs_structure_details 'Flack H D (1983), Acta Cryst. A39, 876-881'
_refine_ls_abs_structure_Flack -0.03(3)
_refine_ls_extinction_method none
_refine_ls_goodness_of_fit_ref 1.087
_refine_ls_hydrogen_treatment constr
_refine_ls_matrix_type full
_refine_ls_number_parameters 270
_refine_ls_number_reflns 5889
_refine_ls_number_restraints 0
_refine_ls_restrained_S_all 1.087
_refine_ls_R_factor_all 0.0494
_refine_ls_R_factor_gt 0.0437
_refine_ls_shift/su_max 0.000
_refine_ls_shift/su_mean 0.000
_refine_ls_structure_factor_coef Fsqd
_refine_ls_weighting_details 'calc w=1/[\s^2^(Fo^2^)+(0.1000P)^2^+0.0000P] where P=(Fo^2^+2Fc^2^)/3'
_refine_ls_weighting_scheme calc
_refine_ls_wR_factor_gt 0.1267
_refine_ls_wR_factor_ref 0.1363
_reflns_number_gt 5355
_reflns_number_total 5889
_reflns_threshold_expression >2sigma(I)
_cod_data_source_file cg4014416_si_002.cif
_cod_data_source_block 2
_cod_depositor_comments
;
The following automatic conversions were performed:

'_symmetry_cell_setting' value 'Hexagonal' changed to 'hexagonal'
according to
/usr/data/users/saulius/automatic-downloads/current/ACS/lib/dictionaries/cif_core.dic
dictionary named 'cif_core.dic' version 2.4.2 from 2011-04-26.

Automatic conversion script
Id: cif_fix_values 2281 2013-09-26 08:29:07Z andrius 
;
_cod_original_cell_volume 8842(2)
_cod_original_sg_symbol_Hall 'P 61 2 (0 0 -1)'
_cod_original_sg_symbol_H-M P6122
_cod_database_code 4509964

loop_
_symmetry_equiv_pos_as_xyz
'x, y, z'
'-y, x-y, z+1/3'
'-x+y, -x, z+2/3'
'-x, -y, z+1/2'
'y, -x+y, z+5/6'
'x-y, x, z+1/6'
'y, x, -z+1/3'
'x-y, -y, -z'
'-x, -x+y, -z+2/3'
'-y, -x, -z+5/6'
'-x+y, y, -z+1/2'
'x, x-y, -z+1/6'

loop_
_atom_site_label
_atom_site_type_symbol
_atom_site_fract_x
_atom_site_fract_y
_atom_site_fract_z
_atom_site_U_iso_or_equiv
_atom_site_adp_type
_atom_site_occupancy
_atom_site_symmetry_multiplicity
_atom_site_calc_flag
_atom_site_refinement_flags
Zn1 Zn 0.35933(3) 0.179666(15) 0.5833 0.03924(14) Uani 1 2 d S
Zn2 Zn 0.02576(3) 0.512881(15) 0.5833 0.04052(14) Uani 1 2 d S
O1 O 0.33848(19) 0.2683(2) 0.54660(10) 0.0732(5) Uani 1 1 d .
O2 O 0.27134(19) 0.2114(2) 0.60731(9) 0.0732(5) Uani 1 1 d .
O3 O 0.05687(14) 0.42775(14) 0.59418(8) 0.0549(5) Uani 1 1 d .
O4 O 0.13667(19) 0.50608(16) 0.53970(10) 0.0720(7) Uani 1 1 d .
N1 N 0.45393(15) 0.20136(15) 0.53585(7) 0.0435(5) Uani 1 1 d .
N2 N 0.53871(16) 0.06279(16) 0.30267(8) 0.0487(5) Uani 1 1 d .
C1 C 0.4723(2) 0.14558(19) 0.52127(11) 0.0556(7) Uani 1 1 d .
H1A H 0.4394 0.0910 0.5308 0.067 Uiso 1 1 calc R
C2 C 0.5381(2) 0.16411(18) 0.49245(11) 0.0550(7) Uani 1 1 d .
H2A H 0.5498 0.1230 0.4837 0.066 Uiso 1 1 calc R
C3 C 0.58641(17) 0.24466(16) 0.47688(8) 0.0401(5) Uani 1 1 d .
C4 C 0.5664(2) 0.30273(18) 0.49174(10) 0.0512(6) Uani 1 1 d .
H4A H 0.5972 0.3575 0.4821 0.061 Uiso 1 1 calc R
C5 C 0.5008(2) 0.27945(19) 0.52087(11) 0.0511(6) Uani 1 1 d .
H5A H 0.4883 0.3195 0.5306 0.061 Uiso 1 1 calc R
C6 C 0.65673(16) 0.26713(16) 0.44435(8) 0.0389(5) Uani 1 1 d .
H6 H 0.6801 0.2308 0.4491 0.047 Uiso 1 1 calc R
C7 C 0.6183(2) 0.1201(3) 0.30080(15) 0.0781(12) Uani 1 1 d .
H7A H 0.6513 0.1144 0.2791 0.094 Uiso 1 1 calc R
C8 C 0.6549(2) 0.1881(3) 0.32938(15) 0.0730(12) Uani 1 1 d .
H8A H 0.7110 0.2270 0.3265 0.088 Uiso 1 1 calc R
C9 C 0.60728(17) 0.19752(17) 0.36246(8) 0.0426(5) Uani 1 1 d .
C10 C 0.52542(19) 0.1369(2) 0.36491(11) 0.0549(7) Uani 1 1 d .
H10A H 0.4913 0.1400 0.3869 0.066 Uiso 1 1 calc R
C11 C 0.49312(19) 0.0707(2) 0.33472(11) 0.0543(7) Uani 1 1 d .
H11A H 0.4374 0.0305 0.3370 0.065 Uiso 1 1 calc R
C12 C 0.64116(16) 0.27261(15) 0.39238(8) 0.0386(5) Uani 1 1 d .
H12 H 0.6056 0.2972 0.3892 0.046 Uiso 1 1 calc R
C13 C 0.2835(2) 0.2572(2) 0.57307(11) 0.0580(7) Uani 1 1 d .
C14 C 0.23129(18) 0.29779(19) 0.56692(10) 0.0473(6) Uani 1 1 d .
C15 C 0.2005(3) 0.3131(3) 0.60529(15) 0.0732(5) Uani 1 1 d .
H15A H 0.2074 0.2939 0.6331 0.088 Uiso 1 1 calc R
C16 C 0.15817(17) 0.35785(17) 0.60306(9) 0.0459(5) Uani 1 1 d .
H16A H 0.1354 0.3658 0.6294 0.055 Uiso 1 1 calc R
C17 C 0.14982(17) 0.38988(16) 0.56298(9) 0.0438(5) Uani 1 1 d .
C18 C 0.17630(17) 0.37069(19) 0.52153(10) 0.0481(6) Uani 1 1 d .
C19 C 0.1619(3) 0.3953(3) 0.47848(12) 0.0721(10) Uani 1 1 d .
H19A H 0.1377 0.4285 0.4769 0.087 Uiso 1 1 calc R
C20 C 0.1829(4) 0.3713(4) 0.43938(13) 0.0900(15) Uani 1 1 d .
H20A H 0.1722 0.3873 0.4115 0.108 Uiso 1 1 calc R
C21 C 0.2207(4) 0.3219(4) 0.44129(12) 0.0906(15) Uani 1 1 d .
H21A H 0.2348 0.3054 0.4145 0.109 Uiso 1 1 calc R
C22 C 0.2368(3) 0.2983(3) 0.48178(12) 0.0714(10) Uani 1 1 d .
H22A H 0.2619 0.2659 0.4824 0.086 Uiso 1 1 calc R
C23 C 0.21599(19) 0.3220(2) 0.52332(10) 0.0504(6) Uani 1 1 d .
C24 C 0.11234(18) 0.44509(17) 0.56495(11) 0.0476(6) Uani 1 1 d .

loop_
_atom_site_aniso_label
_atom_site_aniso_U_11
_atom_site_aniso_U_22
_atom_site_aniso_U_33
_atom_site_aniso_U_23
_atom_site_aniso_U_13
_atom_site_aniso_U_12
Zn1 0.0382(2) 0.03606(18) 0.0442(2) 0.00217(15) 0.000 0.01910(12)
Zn2 0.0344(2) 0.03453(19) 0.0526(3) 0.00072(16) 0.000 0.01721(12)
O1 0.0692(10) 0.0902(12) 0.0826(10) 0.0065(9) 0.0041(8) 0.0566(10)
O2 0.0692(10) 0.0902(12) 0.0826(10) 0.0065(9) 0.0041(8) 0.0566(10)
O3 0.0518(12) 0.0516(11) 0.0736(12) 0.0048(9) 0.0099(10) 0.0350(10)
O4 0.0765(17) 0.0479(13) 0.0967(17) 0.0184(12) 0.0186(14) 0.0348(13)
N1 0.0437(12) 0.0399(11) 0.0447(10) 0.0021(8) 0.0041(9) 0.0194(10)
N2 0.0385(11) 0.0458(12) 0.0569(12) -0.0095(10) -0.0035(10) 0.0174(10)
C1 0.0571(17) 0.0380(14) 0.0661(16) 0.0101(13) 0.0188(14) 0.0195(13)
C2 0.0604(17) 0.0369(14) 0.0697(17) 0.0056(12) 0.0200(14) 0.0259(13)
C3 0.0404(12) 0.0388(12) 0.0395(11) -0.0003(9) -0.0005(9) 0.0185(10)
C4 0.0527(16) 0.0362(13) 0.0630(16) 0.0064(11) 0.0114(13) 0.0211(12)
C5 0.0490(15) 0.0379(13) 0.0668(16) 0.0004(12) 0.0084(13) 0.0221(12)
C6 0.0392(12) 0.0355(12) 0.0403(11) -0.0006(9) 0.0009(9) 0.0174(10)
C7 0.0422(16) 0.080(3) 0.092(2) -0.039(2) 0.0073(16) 0.0148(17)
C8 0.0354(14) 0.066(2) 0.091(2) -0.0339(19) 0.0096(15) 0.0055(14)
C9 0.0383(13) 0.0400(13) 0.0455(12) -0.0002(10) -0.0004(10) 0.0165(11)
C10 0.0390(14) 0.0583(18) 0.0567(14) -0.0091(13) 0.0066(12) 0.0164(13)
C11 0.0377(14) 0.0532(16) 0.0574(14) -0.0060(13) 0.0004(12) 0.0117(13)
C12 0.0355(12) 0.0352(11) 0.0424(11) 0.0009(9) -0.0002(9) 0.0157(10)
C13 0.0537(17) 0.0632(18) 0.0691(17) -0.0175(15) -0.0118(14) 0.0382(15)
C14 0.0420(14) 0.0480(14) 0.0587(13) -0.0088(12) -0.0049(11) 0.0275(12)
C15 0.0692(10) 0.0902(12) 0.0826(10) 0.0065(9) 0.0041(8) 0.0566(10)
C16 0.0407(13) 0.0484(15) 0.0529(13) -0.0051(11) 0.0011(10) 0.0256(12)
C17 0.0360(12) 0.0371(12) 0.0562(13) 0.0003(11) 0.0036(11) 0.0168(10)
C18 0.0403(14) 0.0552(15) 0.0530(13) 0.0039(11) 0.0053(10) 0.0269(12)
C19 0.076(2) 0.096(3) 0.0602(17) 0.0161(18) 0.0099(17) 0.055(2)
C20 0.105(3) 0.141(5) 0.0542(18) 0.019(2) 0.011(2) 0.084(4)
C21 0.099(3) 0.138(5) 0.0525(17) -0.011(2) 0.0121(19) 0.072(3)
C22 0.078(2) 0.101(3) 0.0613(17) -0.0141(19) -0.0001(17) 0.064(2)
C23 0.0434(14) 0.0589(18) 0.0545(13) -0.0062(12) 0.0021(12) 0.0298(13)
C24 0.0395(13) 0.0383(13) 0.0669(15) -0.0024(11) -0.0020(12) 0.0210(11)

loop_
_atom_type_symbol
_atom_type_description
_atom_type_scat_dispersion_real
_atom_type_scat_dispersion_imag
_atom_type_scat_source
C C 0.0181 0.0091 'International Tables Vol C Tables 4.2.6.8 and 6.1.1.4'
H H 0.0000 0.0000 'International Tables Vol C Tables 4.2.6.8 and 6.1.1.4'
N N 0.0311 0.0180 'International Tables Vol C Tables 4.2.6.8 and 6.1.1.4'
O O 0.0492 0.0322 'International Tables Vol C Tables 4.2.6.8 and 6.1.1.4'
Zn Zn -1.5491 0.6778 'International Tables Vol C Tables 4.2.6.8 and 6.1.1.4'

loop_
_geom_angle_atom_site_label_1
_geom_angle_atom_site_label_2
_geom_angle_atom_site_label_3
_geom_angle
_geom_angle_site_symmetry_1
_geom_angle_site_symmetry_3
O2 Zn1 O2 96.05(19) . 12_556
O2 Zn1 N1 148.09(11) . .
O2 Zn1 N1 96.41(10) 12_556 .
O2 Zn1 N1 96.41(11) . 12_556
O2 Zn1 N1 148.09(11) 12_556 12_556
N1 Zn1 N1 88.20(13) . 12_556
O2 Zn1 O1 59.76(10) . .
O2 Zn1 O1 107.21(12) 12_556 .
N1 Zn1 O1 88.48(10) . .
N1 Zn1 O1 104.46(11) 12_556 .
O2 Zn1 O1 107.21(12) . 12_556
O2 Zn1 O1 59.76(10) 12_556 12_556
N1 Zn1 O1 104.46(11) . 12_556
N1 Zn1 O1 88.48(10) 12_556 12_556
O1 Zn1 O1 162.13(17) . 12_556
O2 Zn1 C13 30.55(11) . .
O2 Zn1 C13 101.83(12) 12_556 .
N1 Zn1 C13 117.78(11) . .
N1 Zn1 C13 103.80(10) 12_556 .
O1 Zn1 C13 29.30(12) . .
O1 Zn1 C13 136.03(13) 12_556 .
O2 Zn1 C13 101.83(12) . 12_556
O2 Zn1 C13 30.55(11) 12_556 12_556
N1 Zn1 C13 103.80(10) . 12_556
N1 Zn1 C13 117.78(11) 12_556 12_556
O1 Zn1 C13 136.03(13) . 12_556
O1 Zn1 C13 29.30(12) 12_556 12_556
C13 Zn1 C13 121.24(18) . 12_556
O3 Zn2 O3 150.45(14) 12_566 .
O3 Zn2 N2 96.56(9) 12_566 10_565
O3 Zn2 N2 103.31(10) . 10_565
O3 Zn2 N2 103.31(10) 12_566 2
O3 Zn2 N2 96.56(9) . 2
N2 Zn2 N2 95.00(15) 10_565 2
O3 Zn2 O4 100.17(9) 12_566 .
O3 Zn2 O4 57.10(8) . .
N2 Zn2 O4 94.35(11) 10_565 .
N2 Zn2 O4 153.49(9) 2 .
O3 Zn2 O4 57.10(8) 12_566 12_566
O3 Zn2 O4 100.17(9) . 12_566
N2 Zn2 O4 153.49(9) 10_565 12_566
N2 Zn2 O4 94.35(11) 2 12_566
O4 Zn2 O4 88.15(15) . 12_566
O3 Zn2 C24 126.73(10) 12_566 .
O3 Zn2 C24 28.72(10) . .
N2 Zn2 C24 99.28(10) 10_565 .
N2 Zn2 C24 125.27(10) 2 .
O4 Zn2 C24 28.40(9) . .
O4 Zn2 C24 95.40(9) 12_566 .
O3 Zn2 C24 28.72(10) 12_566 12_566
O3 Zn2 C24 126.73(10) . 12_566
N2 Zn2 C24 125.27(10) 10_565 12_566
N2 Zn2 C24 99.28(10) 2 12_566
O4 Zn2 C24 95.40(9) . 12_566
O4 Zn2 C24 28.40(9) 12_566 12_566
C24 Zn2 C24 113.71(13) . 12_566
C13 O1 Zn1 90.4(2) . .
C13 O2 Zn1 91.1(2) . .
C24 O3 Zn2 102.52(18) . .
C24 O4 Zn2 78.68(19) . .
C1 N1 C5 117.5(2) . .
C1 N1 Zn1 125.6(2) . .
C5 N1 Zn1 116.8(2) . .
C7 N2 C11 117.4(3) . .
C7 N2 Zn2 119.1(2) . 3_554
C11 N2 Zn2 122.9(2) . 3_554
N1 C1 C2 123.3(3) . .
N1 C1 H1A 118.3 . .
C2 C1 H1A 118.3 . .
C1 C2 C3 119.1(3) . .
C1 C2 H2A 120.4 . .
C3 C2 H2A 120.4 . .
C4 C3 C2 117.4(3) . .
C4 C3 C6 121.6(2) . .
C2 C3 C6 121.1(2) . .
C5 C4 C3 119.8(3) . .
C5 C4 H4A 120.1 . .
C3 C4 H4A 120.1 . .
N1 C5 C4 122.7(3) . .
N1 C5 H5A 118.6 . .
C4 C5 H5A 118.6 . .
C3 C6 C12 119.2(2) . 10_665
C3 C6 C12 118.4(2) . .
C12 C6 C12 87.03(19) 10_665 .
C3 C6 H6 110.1 . .
C12 C6 H6 110.1 10_665 .
C12 C6 H6 110.1 . .
N2 C7 C8 123.6(3) . .
N2 C7 H7A 118.2 . .
C8 C7 H7A 118.2 . .
C7 C8 C9 119.3(3) . .
C7 C8 H8A 120.3 . .
C9 C8 H8A 120.3 . .
C10 C9 C8 116.8(3) . .
C10 C9 C12 120.9(3) . .
C8 C9 C12 122.3(3) . .
C9 C10 C11 120.4(3) . .
C9 C10 H10A 119.8 . .
C11 C10 H10A 119.8 . .
N2 C11 C10 122.5(3) . .
N2 C11 H11A 118.7 . .
C10 C11 H11A 118.7 . .
C9 C12 C6 121.6(2) . 10_665
C9 C12 C6 121.2(2) . .
C6 C12 C6 87.6(2) 10_665 .
C9 C12 H12 108.2 . .
C6 C12 H12 108.2 10_665 .
C6 C12 H12 108.2 . .
O1 C13 O2 118.4(3) . .
O1 C13 C14 122.3(3) . .
O2 C13 C14 119.3(3) . .
O1 C13 Zn1 60.32(18) . .
O2 C13 Zn1 58.35(16) . .
C14 C13 Zn1 175.5(3) . .
C15 C14 C23 120.4(3) . .
C15 C14 C13 116.7(3) . .
C23 C14 C13 122.8(3) . .
C14 C15 C16 120.4(3) . .
C14 C15 H15A 119.8 . .
C16 C15 H15A 119.8 . .
C17 C16 C15 121.3(3) . .
C17 C16 H16A 119.4 . .
C15 C16 H16A 119.4 . .
C16 C17 C18 120.1(2) . .
C16 C17 C24 117.2(2) . .
C18 C17 C24 122.7(3) . .
C19 C18 C17 122.6(3) . .
C19 C18 C23 118.6(3) . .
C17 C18 C23 118.7(3) . .
C20 C19 C18 121.2(4) . .
C20 C19 H19A 119.4 . .
C18 C19 H19A 119.4 . .
C19 C20 C21 119.9(4) . .
C19 C20 H20A 120.0 . .
C21 C20 H20A 120.0 . .
C22 C21 C20 120.6(3) . .
C22 C21 H21A 119.7 . .
C20 C21 H21A 119.7 . .
C21 C22 C23 121.4(4) . .
C21 C22 H22A 119.3 . .
C23 C22 H22A 119.3 . .
C22 C23 C18 118.2(3) . .
C22 C23 C14 123.1(3) . .
C18 C23 C14 118.6(2) . .
O4 C24 O3 121.6(3) . .
O4 C24 C17 121.4(3) . .
O3 C24 C17 116.9(3) . .
O4 C24 Zn2 72.92(18) . .
O3 C24 Zn2 48.76(14) . .
C17 C24 Zn2 165.7(2) . .

loop_
_geom_bond_atom_site_label_1
_geom_bond_atom_site_label_2
_geom_bond_distance
_geom_bond_site_symmetry_2
Zn1 O2 2.121(3) .
Zn1 O2 2.121(3) 12_556
Zn1 N1 2.124(2) .
Zn1 N1 2.124(2) 12_556
Zn1 O1 2.164(3) .
Zn1 O1 2.164(3) 12_556
Zn1 C13 2.491(3) .
Zn1 C13 2.491(3) 12_556
Zn2 O3 1.966(2) 12_566
Zn2 O3 1.966(2) .
Zn2 N2 2.113(2) 10_565
Zn2 N2 2.113(2) 2
Zn2 O4 2.488(3) .
Zn2 O4 2.488(3) 12_566
Zn2 C24 2.553(3) .
Zn2 C24 2.553(3) 12_566
O1 C13 1.219(4) .
O2 C13 1.266(5) .
O3 C24 1.257(4) .
O4 C24 1.238(4) .
N1 C1 1.317(4) .
N1 C5 1.342(4) .
N2 C7 1.325(5) .
N2 C11 1.326(4) .
N2 Zn2 2.113(2) 3_554
C1 C2 1.385(4) .
C1 H1A 0.9300 .
C2 C3 1.385(4) .
C2 H2A 0.9300 .
C3 C4 1.379(4) .
C3 C6 1.503(4) .
C4 C5 1.374(4) .
C4 H4A 0.9300 .
C5 H5A 0.9300 .
C6 C12 1.552(3) 10_665
C6 C12 1.571(3) .
C6 H6 0.9800 .
C7 C8 1.382(5) .
C7 H7A 0.9300 .
C8 C9 1.387(4) .
C8 H8A 0.9300 .
C9 C10 1.372(4) .
C9 C12 1.499(4) .
C10 C11 1.388(4) .
C10 H10A 0.9300 .
C11 H11A 0.9300 .
C12 C6 1.552(3) 10_665
C12 H12 0.9800 .
C13 C14 1.511(4) .
C14 C15 1.361(5) .
C14 C23 1.436(4) .
C15 C16 1.404(4) .
C15 H15A 0.9300 .
C16 C17 1.366(4) .
C16 H16A 0.9300 .
C17 C18 1.428(4) .
C17 C24 1.505(4) .
C18 C19 1.419(5) .
C18 C23 1.429(4) .
C19 C20 1.362(6) .
C19 H19A 0.9300 .
C20 C21 1.412(7) .
C20 H20A 0.9300 .
C21 C22 1.355(6) .
C21 H21A 0.9300 .
C22 C23 1.419(4) .
C22 H22A 0.9300 .
